data_2018592
loop_
_publ_author_name
'Zou, Pei'
'Wu, Hao'
'Liu, Yaling'
'Xie, Minhao'
'Wang, Hongyong'

_publ_section_title
;
 {5'-<i>O</i>-[Bis(4-methoxyphenyl)(phenyl)methyl]-2'-deoxy-\b-<small>D</small>-threopentofuranosyl}thymine
 ethyl acetate 0.25-solvate
;
_journal_coeditor_code BI3048
_journal_issue 11
_journal_name_full 'Acta Crystallographica Section C'
_journal_page_first o472
_journal_page_last o474
_journal_paper_doi 10.1107/S010827011204351X
_journal_volume 68
_journal_year 2012
_chemical_formula_iupac 'C31 H32 N2 O7, 0.25C4 H8 O2'
_chemical_formula_moiety 'C31 H32 N2 O7, 0.25(C4 H8 O2)'
_chemical_formula_sum 'C32 H34 N2 O7.5'
_chemical_formula_weight 566.61
_chemical_name_systematic
;
[5'-<i>O</i>-[Bis(4-methoxyphenyl)(phenyl)methyl]-2'-deoxy-\b-<i>D</i>-
threopentofuranosyl]thymine ethyl acetate 0.25-solvate
;
_space_group_IT_number 4
_symmetry_cell_setting monoclinic
_symmetry_space_group_name_Hall 'P 2yb'
_symmetry_space_group_name_H-M 'P 1 21 1'
_atom_sites_solution_hydrogens geom
_atom_sites_solution_primary direct
_atom_sites_solution_secondary difmap
_audit_creation_method SHELXL-97
_cell_angle_alpha 90.00
_cell_angle_beta 107.51(3)
_cell_angle_gamma 90.00
_cell_formula_units_Z 4
_cell_length_a 10.542(2)
_cell_length_b 17.931(4)
_cell_length_c 17.136(3)
_cell_measurement_reflns_used 10255
_cell_measurement_temperature 153(2)
_cell_measurement_theta_max 29.131
_cell_measurement_theta_min 2.323
_cell_volume 3089.1(12)
_computing_cell_refinement 'CrystalClear (Rigaku, 2008)'
_computing_data_collection 'CrystalClear (Rigaku, 2008)'
_computing_data_reduction 'CrystalClear (Rigaku, 2008)'
_computing_molecular_graphics 'DIAMOND (Brandenburg,  2004)'
_computing_publication_material 'SHELXTL97 (Sheldrick, 2008)'
_computing_structure_refinement 'SHELXL97 (Sheldrick, 2008)'
_computing_structure_solution 'SHELXS97 (Sheldrick, 2008)'
_diffrn_ambient_temperature 153(2)
_diffrn_detector_area_resol_mean 28.5714
_diffrn_measured_fraction_theta_full 0.967
_diffrn_measured_fraction_theta_max 0.967
_diffrn_measurement_device_type 'Rigaku AFC10/Saturn724+'
_diffrn_measurement_method '\f and \w scans'
_diffrn_radiation_monochromator graphite
_diffrn_radiation_source 'Rotating Anode'
_diffrn_radiation_type MoK\a
_diffrn_radiation_wavelength 0.71073
_diffrn_reflns_av_R_equivalents 0.0384
_diffrn_reflns_av_sigmaI/netI 0.0387
_diffrn_reflns_limit_h_max 13
_diffrn_reflns_limit_h_min -13
_diffrn_reflns_limit_k_max 19
_diffrn_reflns_limit_k_min -23
_diffrn_reflns_limit_l_max 22
_diffrn_reflns_limit_l_min -22
_diffrn_reflns_number 24617
_diffrn_reflns_theta_full 27.50
_diffrn_reflns_theta_max 27.50
_diffrn_reflns_theta_min 2.33
_diffrn_standards_number 0
_exptl_absorpt_coefficient_mu 0.087
_exptl_absorpt_correction_type none
_exptl_crystal_colour Colorless
_exptl_crystal_density_diffrn 1.218
_exptl_crystal_density_method 'not measured'
_exptl_crystal_description Prism
_exptl_crystal_F_000 1200
_exptl_crystal_size_max 0.54
_exptl_crystal_size_mid 0.32
_exptl_crystal_size_min 0.25
_refine_diff_density_max 0.791
_refine_diff_density_min -0.316
_refine_ls_abs_structure_details
;
In the absence of significant anomalous scattering effects,
Friedel pairs were merged as equivalent reflections.
;
_refine_ls_extinction_method none
_refine_ls_goodness_of_fit_ref 1.000
_refine_ls_hydrogen_treatment mixed
_refine_ls_matrix_type full
_refine_ls_number_parameters 790
_refine_ls_number_reflns 7094
_refine_ls_number_restraints 5
_refine_ls_restrained_S_all 1.000
_refine_ls_R_factor_all 0.0621
_refine_ls_R_factor_gt 0.0557
_refine_ls_shift/su_max 0.001
_refine_ls_shift/su_mean 0.000
_refine_ls_structure_factor_coef Fsqd
_refine_ls_weighting_details 'calc w=1/[\s^2^(Fo^2^)+(0.0959P)^2^+0.8690P] where P=(Fo^2^+2Fc^2^)/3'
_refine_ls_weighting_scheme calc
_refine_ls_wR_factor_gt 0.1457
_refine_ls_wR_factor_ref 0.1510
_reflns_number_gt 6327
_reflns_number_total 7094
_reflns_threshold_expression I>2\s(I)
_cod_data_source_file bi3048.cif
_cod_data_source_block I
_cod_original_cell_volume 3089.1(11)
_cod_original_sg_symbol_H-M 'P 21'
_cod_original_formula_sum 'C32 H34 N2 O7.50'
_cod_database_code 2018592
_cod_database_fobs_code 2018592

loop_
_symmetry_equiv_pos_as_xyz
'x, y, z'
'-x, y+1/2, -z'

loop_
_atom_site_type_symbol
_atom_site_label
_atom_site_fract_x
_atom_site_fract_y
_atom_site_fract_z
_atom_site_U_iso_or_equiv
_atom_site_adp_type
_atom_site_calc_flag
_atom_site_refinement_flags
_atom_site_occupancy
_atom_site_symmetry_multiplicity
O O1 -0.2151(2) 0.32719(13) 0.07146(13) 0.0218(5) Uani d . 1 1
O O2 -0.3666(2) 0.32102(15) 0.20273(16) 0.0301(5) Uani d . 1 1
H H2O -0.4499 0.3221 0.1903 0.036 Uiso calc R 1 1
O O4 0.0951(2) 0.23199(14) 0.20216(15) 0.0276(5) Uani d . 1 1
O O3 0.3646(2) 0.38126(18) 0.11039(18) 0.0392(7) Uani d . 1 1
O O5 -0.2788(2) 0.48282(13) 0.03782(13) 0.0241(5) Uani d . 1 1
O O6 -0.3179(3) 0.44313(19) -0.32883(17) 0.0444(7) Uani d . 1 1
O O7 0.0999(3) 0.75605(18) 0.14832(18) 0.0483(8) Uani d . 1 1
N N1 0.0087(3) 0.34228(16) 0.14261(17) 0.0215(6) Uani d . 1 1
N N2 0.2275(3) 0.31054(17) 0.15847(18) 0.0242(6) Uani d . 1 1
H H2N 0.298(4) 0.275(2) 0.180(2) 0.026(10) Uiso d . 1 1
C C1 -0.3396(3) 0.36087(18) 0.07274(19) 0.0201(6) Uani d . 1 1
H H1 -0.4112 0.3223 0.0553 0.024 Uiso calc R 1 1
C C2 -0.3219(3) 0.38051(19) 0.1624(2) 0.0226(6) Uani d . 1 1
H H2 -0.3660 0.4288 0.1677 0.027 Uiso calc R 1 1
C C3 -0.1723(3) 0.3848(2) 0.19975(19) 0.0230(6) Uani d . 1 1
H H3A -0.1455 0.3723 0.2587 0.028 Uiso calc R 1 1
H H3B -0.1385 0.4350 0.1927 0.028 Uiso calc R 1 1
C C4 -0.1227(3) 0.32666(19) 0.15144(19) 0.0204(6) Uani d . 1 1
H H4 -0.1224 0.2764 0.1769 0.025 Uiso calc R 1 1
C C8 0.1086(3) 0.29146(19) 0.17000(19) 0.0210(6) Uani d . 1 1
C C5 0.0272(3) 0.40655(19) 0.1018(2) 0.0254(7) Uani d . 1 1
H H5 -0.0456 0.4399 0.0826 0.030 Uiso calc R 1 1
C C6 0.1424(3) 0.4238(2) 0.0883(2) 0.0292(7) Uani d . 1 1
C C7 0.2540(3) 0.3730(2) 0.1176(2) 0.0284(7) Uani d . 1 1
C C9 0.1611(4) 0.4934(3) 0.0439(3) 0.0441(11) Uani d . 1 1
H H9A 0.1675 0.4801 -0.0103 0.053 Uiso calc R 1 1
H H9B 0.2429 0.5187 0.0753 0.053 Uiso calc R 1 1
H H9C 0.0850 0.5267 0.0377 0.053 Uiso calc R 1 1
C C10 -0.3738(3) 0.42424(19) 0.0119(2) 0.0238(7) Uani d . 1 1
H H10A -0.3739 0.4061 -0.0427 0.029 Uiso calc R 1 1
H H10B -0.4639 0.4433 0.0074 0.029 Uiso calc R 1 1
C C11 -0.3062(3) 0.54958(19) -0.0126(2) 0.0246(7) Uani d . 1 1
C C12 -0.4332(4) 0.58728(19) -0.0058(2) 0.0274(7) Uani d . 1 1
C C13 -0.5132(4) 0.6323(2) -0.0675(3) 0.0364(9) Uani d . 1 1
H H13 -0.4920 0.6381 -0.1173 0.044 Uiso calc R 1 1
C C14 -0.6222(5) 0.6685(2) -0.0574(3) 0.0465(11) Uani d . 1 1
H H14 -0.6771 0.6978 -0.1006 0.056 Uiso calc R 1 1
C C15 -0.6519(5) 0.6622(3) 0.0151(4) 0.0509(12) Uani d . 1 1
H H15 -0.7278 0.6868 0.0217 0.061 Uiso calc R 1 1
C C16 -0.5721(5) 0.6204(2) 0.0782(3) 0.0458(11) Uani d . 1 1
H H16 -0.5913 0.6174 0.1289 0.055 Uiso calc R 1 1
C C17 -0.4633(4) 0.5824(2) 0.0679(2) 0.0348(8) Uani d . 1 1
H H17 -0.4091 0.5529 0.1113 0.042 Uiso calc R 1 1
C C18 -0.3099(3) 0.52775(19) -0.1004(2) 0.0240(7) Uani d . 1 1
C C19 -0.4273(4) 0.5060(2) -0.1590(2) 0.0275(7) Uani d . 1 1
H H19 -0.5094 0.5100 -0.1470 0.033 Uiso calc R 1 1
C C20 -0.4265(4) 0.4785(2) -0.2343(2) 0.0327(8) Uani d . 1 1
H H20 -0.5077 0.4642 -0.2733 0.039 Uiso calc R 1 1
C C21 -0.3083(4) 0.4719(2) -0.2531(2) 0.0303(8) Uani d . 1 1
C C22 -0.1906(4) 0.4939(2) -0.1965(2) 0.0310(8) Uani d . 1 1
H H22 -0.1092 0.4907 -0.2093 0.037 Uiso calc R 1 1
C C23 -0.1924(4) 0.5210(2) -0.1202(2) 0.0282(7) Uani d . 1 1
H H23 -0.1111 0.5351 -0.0811 0.034 Uiso calc R 1 1
C C24 -0.1951(5) 0.4262(3) -0.3457(3) 0.0541(12) Uani d . 1 1
H H24A -0.1475 0.4726 -0.3483 0.065 Uiso calc R 1 1
H H24B -0.2146 0.4000 -0.3982 0.065 Uiso calc R 1 1
H H24C -0.1399 0.3944 -0.3021 0.065 Uiso calc R 1 1
C C25 -0.1916(4) 0.60279(19) 0.0278(2) 0.0260(7) Uani d . 1 1
C C26 -0.1615(4) 0.6628(2) -0.0147(2) 0.0371(9) Uani d . 1 1
H H26 -0.2087 0.6688 -0.0710 0.045 Uiso calc R 1 1
C C27 -0.0645(4) 0.7142(2) 0.0231(2) 0.0388(9) Uani d . 1 1
H H27 -0.0448 0.7543 -0.0076 0.047 Uiso calc R 1 1
C C28 0.0043(4) 0.7073(2) 0.1058(2) 0.0345(8) Uani d . 1 1
C C29 -0.0274(4) 0.6495(2) 0.1499(2) 0.0404(9) Uani d . 1 1
H H29 0.0161 0.6455 0.2070 0.048 Uiso calc R 1 1
C C30 -0.1222(4) 0.5976(2) 0.1111(2) 0.0340(8) Uani d . 1 1
H H30 -0.1408 0.5572 0.1419 0.041 Uiso calc R 1 1
C C31 0.1295(5) 0.8176(3) 0.1044(3) 0.0498(11) Uani d . 1 1
H H31A 0.1593 0.7993 0.0589 0.060 Uiso calc R 1 1
H H31B 0.2001 0.8478 0.1411 0.060 Uiso calc R 1 1
H H31C 0.0496 0.8482 0.0828 0.060 Uiso calc R 1 1
O O1' 0.7264(2) 0.08358(14) 0.32231(15) 0.0271(5) Uani d . 1 1
O O2' 0.9396(3) 0.20564(18) 0.31128(18) 0.0397(7) Uani d . 1 1
H H2'O 1.024(5) 0.189(3) 0.310(3) 0.048(14) Uiso d . 1 1
O O3' 0.1955(2) 0.11553(16) 0.37975(17) 0.0343(6) Uani d . 1 1
O O4' 0.4300(2) 0.20799(15) 0.22002(14) 0.0263(5) Uani d . 1 1
O O5' 0.8659(2) 0.05605(15) 0.48853(14) 0.0274(5) Uani d . 1 1
O O6' 1.4497(3) -0.0349(2) 0.6915(2) 0.0564(10) Uani d . 1 1
O O7' 0.6227(5) 0.1702(3) 0.7502(3) 0.0826(14) Uani d . 1 1
N N1' 0.5462(3) 0.15000(16) 0.33837(16) 0.0220(6) Uani d . 1 1
N N2' 0.3184(3) 0.16005(17) 0.30231(18) 0.0232(6) Uani d . 1 1
H H2'N 0.253(4) 0.176(2) 0.274(2) 0.013(9) Uiso d . 1 1
C C1' 0.8694(3) 0.0862(2) 0.3544(2) 0.0256(7) Uani d . 1 1
H H1' 0.9075 0.0709 0.3099 0.031 Uiso calc R 1 1
C C2' 0.9064(3) 0.1685(2) 0.3760(2) 0.0290(8) Uani d . 1 1
H H2' 0.9791 0.1732 0.4290 0.035 Uiso calc R 1 1
C C3' 0.7779(3) 0.2028(2) 0.3811(2) 0.0259(7) Uani d . 1 1
H H3'1 0.7718 0.2561 0.3655 0.031 Uiso calc R 1 1
H H3'2 0.7694 0.1979 0.4368 0.031 Uiso calc R 1 1
C C4' 0.6731(3) 0.15678(19) 0.3196(2) 0.0229(6) Uani d . 1 1
H H4' 0.6568 0.1782 0.2635 0.028 Uiso calc R 1 1
C C5' 0.5434(3) 0.1157(2) 0.4100(2) 0.0247(7) Uani d . 1 1
H H5' 0.6256 0.1007 0.4477 0.030 Uiso calc R 1 1
C C6' 0.4316(3) 0.1022(2) 0.4298(2) 0.0274(7) Uani d . 1 1
C C7' 0.3057(3) 0.12454(19) 0.3711(2) 0.0249(7) Uani d . 1 1
C C8' 0.4313(3) 0.17471(18) 0.2828(2) 0.0220(6) Uani d . 1 1
C C9' 0.4293(4) 0.0644(3) 0.5067(3) 0.0413(10) Uani d . 1 1
H H9'1 0.5206 0.0545 0.5407 0.050 Uiso calc R 1 1
H H9'2 0.3806 0.0172 0.4934 0.050 Uiso calc R 1 1
H H9'3 0.3850 0.0966 0.5367 0.050 Uiso calc R 1 1
C C10' 0.9179(4) 0.0321(2) 0.4247(2) 0.0275(7) Uani d . 1 1
H H10C 0.8865 -0.0189 0.4068 0.033 Uiso calc R 1 1
H H10D 1.0163 0.0317 0.4444 0.033 Uiso calc R 1 1
C C11' 0.8902(3) 0.0099(2) 0.5610(2) 0.0291(8) Uani d . 1 1
C C12' 0.8104(4) -0.0631(2) 0.5410(2) 0.0341(8) Uani d . 1 1
C C13' 0.8453(4) -0.1265(3) 0.5898(3) 0.0465(11) Uani d . 1 1
H H13' 0.9255 -0.1262 0.6340 0.056 Uiso calc R 1 1
C C14' 0.7669(5) -0.1896(3) 0.5759(4) 0.0620(15) Uani d . 1 1
H H14' 0.7935 -0.2321 0.6100 0.074 Uiso calc R 1 1
C C15' 0.6482(5) -0.1908(3) 0.5116(4) 0.0662(16) Uani d . 1 1
H H15' 0.5920 -0.2334 0.5025 0.079 Uiso calc R 1 1
C C16' 0.6136(4) -0.1287(3) 0.4610(3) 0.0502(11) Uani d . 1 1
H H16' 0.5347 -0.1294 0.4159 0.060 Uiso calc R 1 1
C C17' 0.6932(4) -0.0661(2) 0.4760(2) 0.0364(9) Uani d . 1 1
H H17' 0.6675 -0.0240 0.4412 0.044 Uiso calc R 1 1
C C18' 1.0409(4) -0.0040(2) 0.5970(2) 0.0318(8) Uani d . 1 1
C C19' 1.1023(4) -0.0619(2) 0.5687(2) 0.0352(8) Uani d . 1 1
H H19' 1.0496 -0.0946 0.5283 0.042 Uiso calc R 1 1
C C20' 1.2394(4) -0.0734(3) 0.5980(3) 0.0383(9) Uani d . 1 1
H H20' 1.2792 -0.1131 0.5770 0.046 Uiso calc R 1 1
C C21' 1.3161(4) -0.0272(3) 0.6570(3) 0.0426(11) Uani d . 1 1
C C22' 1.2572(4) 0.0323(3) 0.6849(3) 0.0425(10) Uani d . 1 1
H H22' 1.3109 0.0655 0.7244 0.051 Uiso calc R 1 1
C C23' 1.1215(4) 0.0436(3) 0.6559(2) 0.0363(9) Uani d . 1 1
H H23' 1.0825 0.0841 0.6762 0.044 Uiso calc R 1 1
C C24' 1.5121(5) -0.0974(4) 0.6669(4) 0.0663(18) Uani d . 1 1
H H24D 1.4763 -0.1436 0.6825 0.080 Uiso calc R 1 1
H H24E 1.6083 -0.0953 0.6938 0.080 Uiso calc R 1 1
H H24F 1.4946 -0.0963 0.6074 0.080 Uiso calc R 1 1
C C25' 0.8318(4) 0.0558(3) 0.6168(2) 0.0339(8) Uani d . 1 1
C C26' 0.7903(5) 0.0218(3) 0.6793(3) 0.0480(11) Uani d . 1 1
H H26' 0.8083 -0.0296 0.6911 0.058 Uiso calc R 1 1
C C27' 0.7247(6) 0.0618(4) 0.7231(3) 0.0582(13) Uani d . 1 1
H H27' 0.6989 0.0383 0.7656 0.070 Uiso calc R 1 1
C C28' 0.6955(5) 0.1366(3) 0.7056(3) 0.0509(12) Uani d . 1 1
C C29' 0.7421(5) 0.1716(3) 0.6489(3) 0.0520(12) Uani d . 1 1
H H29' 0.7273 0.2234 0.6391 0.062 Uiso calc R 1 1
C C30' 0.8113(5) 0.1310(3) 0.6057(2) 0.0445(10) Uani d . 1 1
H H30' 0.8452 0.1561 0.5674 0.053 Uiso calc R 1 1
C C31' 0.5816(9) 0.2452(5) 0.7312(4) 0.094(3) Uani d . 1 1
H H31D 0.6571 0.2750 0.7269 0.112 Uiso calc R 1 1
H H31E 0.5489 0.2656 0.7746 0.112 Uiso calc R 1 1
H H31F 0.5103 0.2468 0.6791 0.112 Uiso calc R 1 1
O O15 -0.2273(8) 0.7847(6) 0.2520(7) 0.084(3) Uani d PD 0.50 1
O O16 -0.0726(15) 0.8569(8) 0.3339(12) 0.155(6) Uani d PD 0.50 1
C C63 -0.2266(16) 0.8284(16) 0.1824(12) 0.155(6) Uani d PD 0.50 1
H H63A -0.1377 0.8267 0.1740 0.186 Uiso calc PR 0.50 1
H H63B -0.2484 0.8810 0.1905 0.186 Uiso calc PR 0.50 1
C C64 -0.3286(10) 0.7960(6) 0.1105(7) 0.059(3) Uani d PD 0.50 1
H H64A -0.3104 0.7428 0.1062 0.071 Uiso calc PR 0.50 1
H H64B -0.3255 0.8217 0.0606 0.071 Uiso calc PR 0.50 1
H H64C -0.4170 0.8021 0.1173 0.071 Uiso calc PR 0.50 1
C C65 -0.1420(14) 0.8015(9) 0.3250(8) 0.140(11) Uani d PD 0.50 1
C C66 -0.128(2) 0.7486(11) 0.3939(10) 0.146(10) Uani d PD 0.50 1
H H66A -0.0357 0.7479 0.4288 0.175 Uiso calc PR 0.50 1
H H66B -0.1543 0.6985 0.3721 0.175 Uiso calc PR 0.50 1
H H66C -0.1860 0.7646 0.4262 0.175 Uiso calc PR 0.50 1

loop_
_atom_site_aniso_label
_atom_site_aniso_U_11
_atom_site_aniso_U_22
_atom_site_aniso_U_33
_atom_site_aniso_U_12
_atom_site_aniso_U_13
_atom_site_aniso_U_23
O1 0.0175(10) 0.0245(11) 0.0224(11) -0.0002(9) 0.0046(9) -0.0009(9)
O2 0.0220(11) 0.0368(14) 0.0341(13) -0.0035(11) 0.0127(10) 0.0072(11)
O4 0.0183(11) 0.0297(12) 0.0365(13) 0.0040(10) 0.0108(10) 0.0108(11)
O3 0.0180(12) 0.0503(17) 0.0509(16) -0.0013(12) 0.0130(11) 0.0166(14)
O5 0.0272(12) 0.0192(11) 0.0220(11) -0.0017(9) 0.0015(9) 0.0031(9)
O6 0.0509(18) 0.0556(19) 0.0279(13) -0.0011(15) 0.0136(13) -0.0119(13)
O7 0.064(2) 0.0425(17) 0.0316(14) -0.0248(15) 0.0038(13) 0.0005(13)
N1 0.0152(12) 0.0240(13) 0.0257(13) 0.0010(10) 0.0067(10) 0.0052(11)
N2 0.0156(12) 0.0295(14) 0.0266(14) 0.0033(12) 0.0048(11) 0.0041(11)
C1 0.0151(14) 0.0203(14) 0.0234(14) 0.0006(12) 0.0038(11) 0.0003(12)
C2 0.0173(14) 0.0259(16) 0.0258(15) 0.0031(13) 0.0080(12) 0.0043(13)
C3 0.0192(15) 0.0296(16) 0.0199(14) -0.0016(13) 0.0055(12) 0.0003(13)
C4 0.0115(13) 0.0241(15) 0.0248(15) -0.0018(12) 0.0042(11) 0.0042(12)
C8 0.0188(15) 0.0256(16) 0.0191(14) 0.0041(13) 0.0063(12) 0.0018(12)
C5 0.0179(15) 0.0249(16) 0.0319(17) -0.0008(13) 0.0055(13) 0.0047(13)
C6 0.0204(16) 0.0334(18) 0.0321(17) -0.0016(14) 0.0054(13) 0.0095(15)
C7 0.0209(16) 0.0349(18) 0.0292(17) -0.0003(14) 0.0072(13) 0.0042(14)
C9 0.0244(18) 0.046(2) 0.062(3) -0.0028(18) 0.0135(18) 0.025(2)
C10 0.0228(15) 0.0220(15) 0.0234(15) 0.0000(13) 0.0025(12) 0.0016(12)
C11 0.0279(16) 0.0217(15) 0.0220(15) 0.0011(13) 0.0041(13) 0.0034(12)
C12 0.0339(18) 0.0191(15) 0.0307(17) 0.0004(14) 0.0118(14) 0.0020(13)
C13 0.041(2) 0.0261(18) 0.043(2) 0.0093(17) 0.0150(18) 0.0090(16)
C14 0.041(2) 0.030(2) 0.073(3) 0.0130(18) 0.024(2) 0.010(2)
C15 0.048(3) 0.033(2) 0.082(4) 0.008(2) 0.036(3) -0.003(2)
C16 0.054(3) 0.031(2) 0.064(3) -0.0059(19) 0.036(2) -0.008(2)
C17 0.046(2) 0.0277(18) 0.0365(19) -0.0022(17) 0.0208(17) -0.0014(15)
C18 0.0273(17) 0.0217(15) 0.0218(15) 0.0042(13) 0.0056(13) 0.0019(12)
C19 0.0248(16) 0.0312(18) 0.0245(16) 0.0040(14) 0.0045(13) 0.0017(13)
C20 0.0306(19) 0.039(2) 0.0242(16) -0.0026(16) 0.0017(14) -0.0024(15)
C21 0.041(2) 0.0265(17) 0.0232(16) 0.0011(15) 0.0090(15) -0.0016(13)
C22 0.0322(19) 0.0320(18) 0.0309(17) 0.0050(15) 0.0126(15) -0.0025(15)
C23 0.0249(17) 0.0326(18) 0.0254(16) 0.0016(14) 0.0049(13) -0.0004(14)
C24 0.070(3) 0.058(3) 0.044(2) 0.005(3) 0.031(2) -0.012(2)
C25 0.0301(17) 0.0219(15) 0.0243(16) -0.0013(14) 0.0057(13) 0.0015(12)
C26 0.051(2) 0.0319(19) 0.0242(17) -0.0094(18) 0.0048(16) 0.0017(15)
C27 0.051(2) 0.032(2) 0.0304(18) -0.0151(18) 0.0087(17) 0.0042(16)
C28 0.042(2) 0.0321(18) 0.0273(17) -0.0109(17) 0.0083(16) -0.0037(15)
C29 0.050(2) 0.041(2) 0.0245(17) -0.0100(19) 0.0022(16) 0.0009(16)
C30 0.046(2) 0.0270(17) 0.0259(17) -0.0103(16) 0.0053(15) 0.0045(14)
C31 0.066(3) 0.040(2) 0.043(2) -0.027(2) 0.014(2) -0.0032(19)
O1' 0.0192(11) 0.0308(13) 0.0296(12) 0.0051(10) 0.0047(9) 0.0015(10)
O2' 0.0298(14) 0.0503(17) 0.0455(16) 0.0008(13) 0.0211(13) 0.0188(14)
O3' 0.0206(12) 0.0407(15) 0.0460(15) 0.0020(11) 0.0167(11) 0.0117(12)
O4' 0.0224(11) 0.0348(13) 0.0224(11) 0.0085(10) 0.0078(9) 0.0092(10)
O5' 0.0267(12) 0.0359(13) 0.0210(11) 0.0075(11) 0.0094(9) 0.0097(10)
O6' 0.0225(14) 0.082(3) 0.062(2) 0.0028(16) 0.0080(13) 0.0292(19)
O7' 0.098(3) 0.107(4) 0.057(2) 0.029(3) 0.046(2) 0.001(2)
N1' 0.0160(13) 0.0287(14) 0.0220(13) 0.0032(11) 0.0066(10) 0.0060(11)
N2' 0.0131(13) 0.0313(15) 0.0239(13) 0.0037(12) 0.0038(11) 0.0051(12)
C1' 0.0163(15) 0.0386(19) 0.0226(15) 0.0065(14) 0.0068(12) 0.0072(14)
C2' 0.0175(15) 0.043(2) 0.0251(16) -0.0008(15) 0.0046(13) 0.0101(15)
C3' 0.0197(16) 0.0334(17) 0.0260(16) 0.0021(14) 0.0089(13) 0.0035(14)
C4' 0.0185(15) 0.0266(16) 0.0259(15) 0.0044(13) 0.0101(12) 0.0058(13)
C5' 0.0213(16) 0.0299(17) 0.0236(15) 0.0043(13) 0.0078(13) 0.0053(13)
C6' 0.0225(16) 0.0316(18) 0.0288(16) 0.0024(14) 0.0089(13) 0.0097(14)
C7' 0.0208(16) 0.0244(16) 0.0312(17) 0.0007(13) 0.0103(13) 0.0051(13)
C8' 0.0188(15) 0.0224(15) 0.0233(15) 0.0003(12) 0.0043(12) 0.0006(12)
C9' 0.032(2) 0.059(3) 0.038(2) 0.0031(19) 0.0184(17) 0.019(2)
C10' 0.0278(17) 0.0347(18) 0.0216(15) 0.0124(15) 0.0098(13) 0.0074(13)
C11' 0.0227(16) 0.039(2) 0.0231(16) 0.0016(15) 0.0038(13) 0.0127(14)
C12' 0.0249(17) 0.042(2) 0.0346(19) 0.0053(16) 0.0081(15) 0.0133(17)
C13' 0.030(2) 0.052(3) 0.050(2) 0.0005(19) 0.0014(18) 0.027(2)
C14' 0.046(3) 0.051(3) 0.079(4) -0.004(2) 0.003(2) 0.032(3)
C15' 0.044(3) 0.050(3) 0.096(4) -0.011(2) 0.008(3) 0.022(3)
C16' 0.035(2) 0.045(2) 0.060(3) 0.000(2) -0.001(2) 0.008(2)
C17' 0.0288(18) 0.036(2) 0.040(2) 0.0058(16) 0.0030(16) 0.0146(17)
C18' 0.0259(17) 0.044(2) 0.0251(16) -0.0009(16) 0.0066(14) 0.0174(15)
C19' 0.0284(18) 0.042(2) 0.0351(19) 0.0057(16) 0.0085(15) 0.0144(17)
C20' 0.032(2) 0.043(2) 0.042(2) 0.0082(18) 0.0142(17) 0.0207(18)
C21' 0.0230(18) 0.063(3) 0.041(2) 0.0021(19) 0.0096(16) 0.029(2)
C22' 0.033(2) 0.054(3) 0.034(2) -0.0126(19) 0.0014(16) 0.0111(19)
C23' 0.0282(18) 0.047(2) 0.0316(18) 0.0019(17) 0.0058(15) 0.0132(17)
C24' 0.034(2) 0.094(4) 0.074(4) 0.020(3) 0.021(2) 0.047(3)
C25' 0.0251(17) 0.056(2) 0.0198(16) 0.0034(17) 0.0057(13) 0.0060(16)
C26' 0.053(3) 0.058(3) 0.037(2) 0.001(2) 0.019(2) 0.012(2)
C27' 0.067(3) 0.079(4) 0.038(2) 0.006(3) 0.029(2) 0.008(2)
C28' 0.048(3) 0.071(3) 0.039(2) 0.012(2) 0.023(2) 0.003(2)
C29' 0.060(3) 0.060(3) 0.032(2) 0.013(2) 0.008(2) 0.006(2)
C30' 0.048(2) 0.059(3) 0.0283(19) 0.012(2) 0.0136(18) 0.0023(18)
C31' 0.120(6) 0.102(6) 0.061(4) 0.065(5) 0.031(4) 0.005(4)
O15 0.049(4) 0.094(7) 0.112(8) -0.006(5) 0.029(5) -0.032(6)
O16 0.121(9) 0.153(11) 0.229(15) -0.044(8) 0.110(10) -0.094(11)
C63 0.121(9) 0.153(11) 0.229(15) -0.044(8) 0.110(10) -0.094(11)
C64 0.046(5) 0.054(6) 0.084(8) 0.007(5) 0.027(5) 0.011(6)
C65 0.119(16) 0.112(16) 0.24(3) -0.051(13) 0.13(2) -0.086(18)
C66 0.16(2) 0.16(2) 0.101(14) 0.056(17) 0.015(13) -0.063(15)

loop_
_atom_type_symbol
_atom_type_description
_atom_type_scat_dispersion_real
_atom_type_scat_dispersion_imag
_atom_type_scat_source
C C 0.0033 0.0000 'International Tables Vol C Tables 4.2.6.8 and 6.1.1.4'
H H 0.0000 0.0000 'International Tables Vol C Tables 4.2.6.8 and 6.1.1.4'
N N 0.0061 0.0000 'International Tables Vol C Tables 4.2.6.8 and 6.1.1.4'
O O 0.0106 0.0000 'International Tables Vol C Tables 4.2.6.8 and 6.1.1.4'

loop_
_geom_angle_atom_site_label_1
_geom_angle_atom_site_label_2
_geom_angle_atom_site_label_3
_geom_angle
C4 O1 C1 110.4(2)
C2 O2 H2O 109.5
C10 O5 C11 115.2(2)
C21 O6 C24 117.0(3)
C28 O7 C31 117.2(3)
C8 N1 C5 121.1(3)
C8 N1 C4 119.5(3)
C5 N1 C4 119.3(3)
C8 N2 C7 127.1(3)
C8 N2 H2N 115(2)
C7 N2 H2N 118(2)
O1 C1 C10 109.4(3)
O1 C1 C2 105.8(2)
C10 C1 C2 116.8(3)
O1 C1 H1 108.2
C10 C1 H1 108.2
C2 C1 H1 108.2
O2 C2 C3 106.6(3)
O2 C2 C1 110.8(3)
C3 C2 C1 103.5(3)
O2 C2 H2 111.8
C3 C2 H2 111.8
C1 C2 H2 111.8
C2 C3 C4 102.7(3)
C2 C3 H3A 111.2
C4 C3 H3A 111.2
C2 C3 H3B 111.2
C4 C3 H3B 111.2
H3A C3 H3B 109.1
O1 C4 N1 107.1(2)
O1 C4 C3 105.8(2)
N1 C4 C3 114.6(3)
O1 C4 H4 109.7
N1 C4 H4 109.7
C3 C4 H4 109.7
O4 C8 N1 123.6(3)
O4 C8 N2 121.1(3)
N1 C8 N2 115.4(3)
C6 C5 N1 123.3(3)
C6 C5 H5 118.3
N1 C5 H5 118.3
C5 C6 C7 118.5(3)
C5 C6 C9 122.8(3)
C7 C6 C9 118.7(3)
O3 C7 N2 119.4(3)
O3 C7 C6 126.0(3)
N2 C7 C6 114.5(3)
C6 C9 H9A 109.5
C6 C9 H9B 109.5
H9A C9 H9B 109.5
C6 C9 H9C 109.5
H9A C9 H9C 109.5
H9B C9 H9C 109.5
O5 C10 C1 109.8(3)
O5 C10 H10A 109.7
C1 C10 H10A 109.7
O5 C10 H10B 109.7
C1 C10 H10B 109.7
H10A C10 H10B 108.2
O5 C11 C25 104.8(3)
O5 C11 C12 109.9(3)
C25 C11 C12 106.2(3)
O5 C11 C18 108.2(3)
C25 C11 C18 112.6(3)
C12 C11 C18 114.7(3)
C13 C12 C17 118.2(4)
C13 C12 C11 122.7(3)
C17 C12 C11 118.8(3)
C14 C13 C12 121.1(4)
C14 C13 H13 119.5
C12 C13 H13 119.5
C15 C14 C13 120.1(4)
C15 C14 H14 120.0
C13 C14 H14 120.0
C14 C15 C16 120.2(4)
C14 C15 H15 119.9
C16 C15 H15 119.9
C15 C16 C17 120.0(4)
C15 C16 H16 120.0
C17 C16 H16 120.0
C16 C17 C12 120.4(4)
C16 C17 H17 119.8
C12 C17 H17 119.8
C23 C18 C19 117.6(3)
C23 C18 C11 119.9(3)
C19 C18 C11 122.0(3)
C20 C19 C18 121.2(3)
C20 C19 H19 119.4
C18 C19 H19 119.4
C21 C20 C19 120.5(3)
C21 C20 H20 119.8
C19 C20 H20 119.8
O6 C21 C22 124.5(4)
O6 C21 C20 116.0(3)
C22 C21 C20 119.6(3)
C21 C22 C23 119.5(3)
C21 C22 H22 120.2
C23 C22 H22 120.2
C18 C23 C22 121.6(3)
C18 C23 H23 119.2
C22 C23 H23 119.2
O6 C24 H24A 109.5
O6 C24 H24B 109.5
H24A C24 H24B 109.5
O6 C24 H24C 109.5
H24A C24 H24C 109.5
H24B C24 H24C 109.5
C26 C25 C30 117.1(3)
C26 C25 C11 121.3(3)
C30 C25 C11 121.3(3)
C27 C26 C25 121.6(3)
C27 C26 H26 119.2
C25 C26 H26 119.2
C26 C27 C28 120.3(4)
C26 C27 H27 119.9
C28 C27 H27 119.9
O7 C28 C29 116.7(3)
O7 C28 C27 124.2(4)
C29 C28 C27 119.1(4)
C30 C29 C28 120.1(3)
C30 C29 H29 120.0
C28 C29 H29 120.0
C29 C30 C25 121.8(3)
C29 C30 H30 119.1
C25 C30 H30 119.1
O7 C31 H31A 109.5
O7 C31 H31B 109.5
H31A C31 H31B 109.5
O7 C31 H31C 109.5
H31A C31 H31C 109.5
H31B C31 H31C 109.5
C4' O1' C1' 109.9(3)
C2' O2' H2'O 109(3)
C10' O5' C11' 118.3(3)
C21' O6' C24' 117.3(4)
C28' O7' C31' 118.1(5)
C8' N1' C5' 120.7(3)
C8' N1' C4' 119.6(3)
C5' N1' C4' 119.7(3)
C8' N2' C7' 128.1(3)
C8' N2' H2'N 117(3)
C7' N2' H2'N 115(3)
O1' C1' C10' 110.3(3)
O1' C1' C2' 106.4(3)
C10' C1' C2' 115.0(3)
O1' C1' H1' 108.3
C10' C1' H1' 108.3
C2' C1' H1' 108.3
O2' C2' C3' 106.8(3)
O2' C2' C1' 111.3(3)
C3' C2' C1' 103.6(3)
O2' C2' H2' 111.6
C3' C2' H2' 111.6
C1' C2' H2' 111.6
C2' C3' C4' 102.5(3)
C2' C3' H3'1 111.3
C4' C3' H3'1 111.3
C2' C3' H3'2 111.3
C4' C3' H3'2 111.3
H3'1 C3' H3'2 109.2
O1' C4' N1' 107.0(3)
O1' C4' C3' 106.3(3)
N1' C4' C3' 114.3(3)
O1' C4' H4' 109.7
N1' C4' H4' 109.7
C3' C4' H4' 109.7
C6' C5' N1' 124.1(3)
C6' C5' H5' 118.0
N1' C5' H5' 118.0
C5' C6' C7' 117.5(3)
C5' C6' C9' 123.7(3)
C7' C6' C9' 118.7(3)
O3' C7' N2' 120.2(3)
O3' C7' C6' 125.4(3)
N2' C7' C6' 114.4(3)
O4' C8' N2' 122.1(3)
O4' C8' N1' 122.7(3)
N2' C8' N1' 115.2(3)
C6' C9' H9'1 109.5
C6' C9' H9'2 109.5
H9'1 C9' H9'2 109.5
C6' C9' H9'3 109.5
H9'1 C9' H9'3 109.5
H9'2 C9' H9'3 109.5
O5' C10' C1' 107.6(3)
O5' C10' H10C 110.2
C1' C10' H10C 110.2
O5' C10' H10D 110.2
C1' C10' H10D 110.2
H10C C10' H10D 108.5
O5' C11' C25' 103.2(3)
O5' C11' C12' 110.5(3)
C25' C11' C12' 107.7(3)
O5' C11' C18' 109.3(3)
C25' C11' C18' 113.5(3)
C12' C11' C18' 112.4(3)
C17' C12' C13' 117.3(4)
C17' C12' C11' 120.4(3)
C13' C12' C11' 122.1(3)
C14' C13' C12' 121.9(4)
C14' C13' H13' 119.0
C12' C13' H13' 119.0
C13' C14' C15' 119.9(4)
C13' C14' H14' 120.1
C15' C14' H14' 120.1
C16' C15' C14' 118.9(5)
C16' C15' H15' 120.5
C14' C15' H15' 120.5
C17' C16' C15' 120.4(4)
C17' C16' H16' 119.8
C15' C16' H16' 119.8
C16' C17' C12' 121.6(4)
C16' C17' H17' 119.2
C12' C17' H17' 119.2
C19' C18' C23' 117.6(4)
C19' C18' C11' 121.0(4)
C23' C18' C11' 121.3(4)
C18' C19' C20' 121.9(4)
C18' C19' H19' 119.1
C20' C19' H19' 119.1
C21' C20' C19' 119.6(4)
C21' C20' H20' 120.2
C19' C20' H20' 120.2
O6' C21' C20' 124.5(5)
O6' C21' C22' 116.0(4)
C20' C21' C22' 119.6(4)
C23' C22' C21' 120.7(4)
C23' C22' H22' 119.7
C21' C22' H22' 119.7
C22' C23' C18' 120.6(4)
C22' C23' H23' 119.7
C18' C23' H23' 119.7
O6' C24' H24D 109.5
O6' C24' H24E 109.5
H24D C24' H24E 109.5
O6' C24' H24F 109.5
H24D C24' H24F 109.5
H24E C24' H24F 109.5
C30' C25' C26' 117.3(4)
C30' C25' C11' 121.4(4)
C26' C25' C11' 121.2(4)
C27' C26' C25' 120.9(5)
C27' C26' H26' 119.5
C25' C26' H26' 119.5
C26' C27' C28' 120.3(5)
C26' C27' H27' 119.8
C28' C27' H27' 119.8
C29' C28' O7' 125.0(5)
C29' C28' C27' 119.5(5)
O7' C28' C27' 115.4(5)
C28' C29' C30' 119.8(5)
C28' C29' H29' 120.1
C30' C29' H29' 120.1
C25' C30' C29' 121.8(4)
C25' C30' H30' 119.1
C29' C30' H30' 119.1
O7' C31' H31D 109.5
O7' C31' H31E 109.5
H31D C31' H31E 109.5
O7' C31' H31F 109.5
H31D C31' H31F 109.5
H31E C31' H31F 109.5
C65 O15 C63 119.1(11)
O15 C63 C64 107.0(16)
O15 C63 H63A 110.3
C64 C63 H63A 110.3
O15 C63 H63B 110.3
C64 C63 H63B 110.3
H63A C63 H63B 108.6
C63 C64 H64A 109.5
C63 C64 H64B 109.5
H64A C64 H64B 109.5
C63 C64 H64C 109.5
H64A C64 H64C 109.5
H64B C64 H64C 109.5
O16 C65 O15 120.7(15)
O16 C65 C66 120.8(16)
O15 C65 C66 118.5(13)
C65 C66 H66A 109.5
C65 C66 H66B 109.5
H66A C66 H66B 109.5
C65 C66 H66C 109.5
H66A C66 H66C 109.5
H66B C66 H66C 109.5

loop_
_geom_bond_atom_site_label_1
_geom_bond_atom_site_label_2
_geom_bond_distance
_geom_bond_publ_flag
O1 C1 1.452(4) yes
O1 C4 1.422(4) yes
O2 C2 1.426(4) ?
O2 H2O 0.8400 ?
O4 C8 1.228(4) ?
O3 C7 1.218(4) ?
O5 C10 1.427(4) ?
O5 C11 1.453(4) ?
O6 C21 1.372(4) ?
O6 C24 1.441(6) ?
O7 C28 1.368(5) ?
O7 C31 1.424(5) ?
N1 C8 1.364(4) ?
N1 C5 1.392(4) ?
N1 C4 1.466(4) ?
N2 C8 1.370(4) ?
N2 C7 1.393(5) ?
N2 H2N 0.96(4) ?
C1 C10 1.511(4) ?
C1 C2 1.531(4) yes
C1 H1 1.0000 ?
C2 C3 1.515(4) yes
C2 H2 1.0000 ?
C3 C4 1.518(5) yes
C3 H3A 0.9900 ?
C3 H3B 0.9900 ?
C4 H4 1.0000 ?
C5 C6 1.340(5) ?
C5 H5 0.9500 ?
C6 C7 1.453(5) ?
C6 C9 1.505(5) ?
C9 H9A 0.9800 ?
C9 H9B 0.9800 ?
C9 H9C 0.9800 ?
C10 H10A 0.9900 ?
C10 H10B 0.9900 ?
C11 C25 1.532(5) ?
C11 C12 1.535(5) ?
C11 C18 1.543(5) ?
C12 C13 1.394(5) ?
C12 C17 1.395(5) ?
C13 C14 1.375(6) ?
C13 H13 0.9500 ?
C14 C15 1.375(7) ?
C14 H14 0.9500 ?
C15 C16 1.375(7) ?
C15 H15 0.9500 ?
C16 C17 1.391(6) ?
C16 H16 0.9500 ?
C17 H17 0.9500 ?
C18 C23 1.385(5) ?
C18 C19 1.395(5) ?
C19 C20 1.383(5) ?
C19 H19 0.9500 ?
C20 C21 1.383(6) ?
C20 H20 0.9500 ?
C21 C22 1.383(5) ?
C22 C23 1.400(5) ?
C22 H22 0.9500 ?
C23 H23 0.9500 ?
C24 H24A 0.9800 ?
C24 H24B 0.9800 ?
C24 H24C 0.9800 ?
C25 C26 1.389(5) ?
C25 C30 1.397(5) ?
C26 C27 1.384(6) ?
C26 H26 0.9500 ?
C27 C28 1.388(5) ?
C27 H27 0.9500 ?
C28 C29 1.382(6) ?
C29 C30 1.381(5) ?
C29 H29 0.9500 ?
C30 H30 0.9500 ?
C31 H31A 0.9800 ?
C31 H31B 0.9800 ?
C31 H31C 0.9800 ?
O1' C1' 1.442(4) yes
O1' C4' 1.423(4) yes
O2' C2' 1.424(4) ?
O2' H2'O 0.95(5) ?
O3' C7' 1.225(4) ?
O4' C8' 1.227(4) ?
O5' C10' 1.429(4) ?
O5' C11' 1.450(4) ?
O6' C21' 1.361(5) ?
O6' C24' 1.427(8) ?
O7' C28' 1.374(6) ?
O7' C31' 1.420(9) ?
N1' C8' 1.370(4) ?
N1' C5' 1.382(4) ?
N1' C4' 1.471(4) ?
N2' C8' 1.355(4) ?
N2' C7' 1.382(4) ?
N2' H2'N 0.77(4) ?
C1' C10' 1.511(4) ?
C1' C2' 1.543(5) yes
C1' H1' 1.0000 ?
C2' C3' 1.514(5) yes
C2' H2' 1.0000 ?
C3' C4' 1.520(5) yes
C3' H3'1 0.9900 ?
C3' H3'2 0.9900 ?
C4' H4' 1.0000 ?
C5' C6' 1.342(5) ?
C5' H5' 0.9500 ?
C6' C7' 1.459(5) ?
C6' C9' 1.489(5) ?
C9' H9'1 0.9800 ?
C9' H9'2 0.9800 ?
C9' H9'3 0.9800 ?
C10' H10C 0.9900 ?
C10' H10D 0.9900 ?
C11' C25' 1.525(6) ?
C11' C12' 1.538(6) ?
C11' C18' 1.541(5) ?
C12' C17' 1.394(5) ?
C12' C13' 1.394(5) ?
C13' C14' 1.379(7) ?
C13' H13' 0.9500 ?
C14' C15' 1.397(7) ?
C14' H14' 0.9500 ?
C15' C16' 1.390(7) ?
C15' H15' 0.9500 ?
C16' C17' 1.379(6) ?
C16' H16' 0.9500 ?
C17' H17' 0.9500 ?
C18' C19' 1.385(6) ?
C18' C23' 1.398(6) ?
C19' C20' 1.395(5) ?
C19' H19' 0.9500 ?
C20' C21' 1.367(7) ?
C20' H20' 0.9500 ?
C21' C22' 1.391(7) ?
C22' C23' 1.381(6) ?
C22' H22' 0.9500 ?
C23' H23' 0.9500 ?
C24' H24D 0.9800 ?
C24' H24E 0.9800 ?
C24' H24F 0.9800 ?
C25' C30' 1.369(7) ?
C25' C26' 1.411(6) ?
C26' C27' 1.367(7) ?
C26' H26' 0.9500 ?
C27' C28' 1.388(8) ?
C27' H27' 0.9500 ?
C28' C29' 1.366(7) ?
C29' C30' 1.392(7) ?
C29' H29' 0.9500 ?
C30' H30' 0.9500 ?
C31' H31D 0.9800 ?
C31' H31E 0.9800 ?
C31' H31F 0.9800 ?
O15 C65 1.338(3) ?
O15 C63 1.43(3) ?
O16 C65 1.216(3) ?
C63 C64 1.489(3) ?
C63 H63A 0.9900 ?
C63 H63B 0.9900 ?
C64 H64A 0.9800 ?
C64 H64B 0.9800 ?
C64 H64C 0.9800 ?
C65 C66 1.486(3) ?
C66 H66A 0.9800 ?
C66 H66B 0.9800 ?
C66 H66C 0.9800 ?

loop_
_geom_hbond_atom_site_label_D
_geom_hbond_atom_site_label_H
_geom_hbond_atom_site_label_A
_geom_hbond_site_symmetry_A
_geom_hbond_distance_DH
_geom_hbond_distance_HA
_geom_hbond_distance_DA
_geom_hbond_angle_DHA
_geom_hbond_publ_flag
N2 H2N O4' . 0.96(4) 1.81(4) 2.774(4) 180(5) yes
O2 H2O O3 1_455 0.84 2.28 3.000(4) 144.00 yes
O2 H2O O4' 1_455 0.84 2.54 3.029(4) 119.00 yes
N2' H2'N O4 . 0.77(4) 2.02(4) 2.778(4) 172(4) yes
O2' H2'O O3' 1_655 0.95(5) 2.27(5) 3.060(4) 141(4) yes
O2' H2'O O4 1_655 0.95(5) 2.33(5) 2.873(4) 116(4) yes

loop_
_geom_torsion_atom_site_label_1
_geom_torsion_atom_site_label_2
_geom_torsion_atom_site_label_3
_geom_torsion_atom_site_label_4
_geom_torsion
_geom_torsion_publ_flag
C4 O1 C1 C10 125.0(3) ?
C4 O1 C1 C2 -1.7(3) ?
O1 C1 C2 O2 -92.0(3) ?
C10 C1 C2 O2 146.0(3) ?
O1 C1 C2 C3 22.0(3) ?
C10 C1 C2 C3 -100.0(3) ?
O2 C2 C3 C4 84.3(3) ?
C1 C2 C3 C4 -32.7(3) ?
C1 O1 C4 N1 -142.2(3) ?
C1 O1 C4 C3 -19.5(3) ?
C8 N1 C4 O1 -120.7(3) yes
C5 N1 C4 O1 55.3(4) ?
C8 N1 C4 C3 122.3(3) ?
C5 N1 C4 C3 -61.8(4) ?
C2 C3 C4 O1 32.6(3) ?
C2 C3 C4 N1 150.3(3) ?
C5 N1 C8 O4 -175.7(3) ?
C4 N1 C8 O4 0.2(5) ?
C5 N1 C8 N2 3.5(4) ?
C4 N1 C8 N2 179.4(3) ?
C7 N2 C8 O4 174.8(3) ?
C7 N2 C8 N1 -4.5(5) ?
C8 N1 C5 C6 -1.5(5) ?
C4 N1 C5 C6 -177.4(3) ?
N1 C5 C6 C7 0.0(6) ?
N1 C5 C6 C9 179.9(4) ?
C8 N2 C7 O3 -177.9(3) ?
C8 N2 C7 C6 3.1(5) ?
C5 C6 C7 O3 -179.5(4) ?
C9 C6 C7 O3 0.6(6) ?
C5 C6 C7 N2 -0.6(5) ?
C9 C6 C7 N2 179.5(4) ?
C11 O5 C10 C1 -175.7(3) yes
O1 C1 C10 O5 -66.4(3) yes
C2 C1 C10 O5 53.7(4) ?
C10 O5 C11 C25 179.9(3) ?
C10 O5 C11 C12 66.2(3) ?
C10 O5 C11 C18 -59.7(4) ?
O5 C11 C12 C13 -153.9(3) ?
C25 C11 C12 C13 93.3(4) ?
C18 C11 C12 C13 -31.8(5) ?
O5 C11 C12 C17 32.5(4) ?
C25 C11 C12 C17 -80.3(4) ?
C18 C11 C12 C17 154.6(3) ?
C17 C12 C13 C14 -2.7(6) ?
C11 C12 C13 C14 -176.4(4) ?
C12 C13 C14 C15 1.8(7) ?
C13 C14 C15 C16 0.6(7) ?
C14 C15 C16 C17 -2.0(7) ?
C15 C16 C17 C12 1.0(6) ?
C13 C12 C17 C16 1.4(6) ?
C11 C12 C17 C16 175.3(4) ?
O5 C11 C18 C23 -82.0(4) ?
C25 C11 C18 C23 33.4(4) ?
C12 C11 C18 C23 154.9(3) ?
O5 C11 C18 C19 90.5(4) ?
C25 C11 C18 C19 -154.2(3) ?
C12 C11 C18 C19 -32.6(5) ?
C23 C18 C19 C20 0.1(5) ?
C11 C18 C19 C20 -172.6(3) ?
C18 C19 C20 C21 0.2(6) ?
C24 O6 C21 C22 8.2(6) ?
C24 O6 C21 C20 -171.8(4) ?
C19 C20 C21 O6 179.1(4) ?
C19 C20 C21 C22 -0.9(6) ?
O6 C21 C22 C23 -178.6(4) ?
C20 C21 C22 C23 1.5(6) ?
C19 C18 C23 C22 0.5(5) ?
C11 C18 C23 C22 173.3(3) ?
C21 C22 C23 C18 -1.3(6) ?
O5 C11 C25 C26 161.0(3) ?
C12 C11 C25 C26 -82.7(4) ?
C18 C11 C25 C26 43.6(5) ?
O5 C11 C25 C30 -25.7(5) ?
C12 C11 C25 C30 90.6(4) ?
C18 C11 C25 C30 -143.1(3) ?
C30 C25 C26 C27 1.7(6) ?
C11 C25 C26 C27 175.3(4) ?
C25 C26 C27 C28 -1.0(7) ?
C31 O7 C28 C29 -177.4(4) ?
C31 O7 C28 C27 0.2(7) ?
C26 C27 C28 O7 -178.8(4) ?
C26 C27 C28 C29 -1.3(7) ?
O7 C28 C29 C30 -179.5(4) ?
C27 C28 C29 C30 2.8(7) ?
C28 C29 C30 C25 -2.1(7) ?
C26 C25 C30 C29 -0.2(6) ?
C11 C25 C30 C29 -173.7(4) ?
C4' O1' C1' C10' 127.4(3) ?
C4' O1' C1' C2' 2.1(3) ?
O1' C1' C2' O2' -95.8(3) ?
C10' C1' C2' O2' 141.8(3) ?
O1' C1' C2' C3' 18.7(3) ?
C10' C1' C2' C3' -103.7(3) ?
O2' C2' C3' C4' 86.9(3) ?
C1' C2' C3' C4' -30.8(3) ?
C1' O1' C4' N1' -144.8(3) ?
C1' O1' C4' C3' -22.2(3) ?
C8' N1' C4' O1' -121.5(3) yes
C5' N1' C4' O1' 55.5(4) ?
C8' N1' C4' C3' 121.1(3) ?
C5' N1' C4' C3' -61.9(4) ?
C2' C3' C4' O1' 33.2(3) ?
C2' C3' C4' N1' 151.0(3) ?
C8' N1' C5' C6' 1.9(5) ?
C4' N1' C5' C6' -175.1(3) ?
N1' C5' C6' C7' 0.7(6) ?
N1' C5' C6' C9' 179.3(4) ?
C8' N2' C7' O3' 180.0(3) ?
C8' N2' C7' C6' 1.4(5) ?
C5' C6' C7' O3' 179.3(4) ?
C9' C6' C7' O3' 0.7(6) ?
C5' C6' C7' N2' -2.2(5) ?
C9' C6' C7' N2' 179.1(4) ?
C7' N2' C8' O4' -178.8(3) ?
C7' N2' C8' N1' 1.0(5) ?
C5' N1' C8' O4' 177.1(3) ?
C4' N1' C8' O4' -5.9(5) ?
C5' N1' C8' N2' -2.7(5) ?
C4' N1' C8' N2' 174.3(3) ?
C11' O5' C10' C1' 175.5(3) yes
O1' C1' C10' O5' -63.3(4) yes
C2' C1' C10' O5' 57.0(4) ?
C10' O5' C11' C25' 175.3(3) ?
C10' O5' C11' C12' -69.9(4) ?
C10' O5' C11' C18' 54.3(4) ?
O5' C11' C12' C17' -26.2(5) ?
C25' C11' C12' C17' 85.8(4) ?
C18' C11' C12' C17' -148.5(4) ?
O5' C11' C12' C13' 159.0(4) ?
C25' C11' C12' C13' -89.0(5) ?
C18' C11' C12' C13' 36.6(5) ?
C17' C12' C13' C14' -1.0(7) ?
C11' C12' C13' C14' 174.0(5) ?
C12' C13' C14' C15' -0.4(9) ?
C13' C14' C15' C16' 2.0(10) ?
C14' C15' C16' C17' -2.1(9) ?
C15' C16' C17' C12' 0.7(8) ?
C13' C12' C17' C16' 0.9(7) ?
C11' C12' C17' C16' -174.2(4) ?
O5' C11' C18' C19' -85.6(4) ?
C25' C11' C18' C19' 159.9(3) ?
C12' C11' C18' C19' 37.5(4) ?
O5' C11' C18' C23' 90.7(4) ?
C25' C11' C18' C23' -23.8(5) ?
C12' C11' C18' C23' -146.2(3) ?
C23' C18' C19' C20' 0.7(5) ?
C11' C18' C19' C20' 177.1(3) ?
C18' C19' C20' C21' 0.8(6) ?
C24' O6' C21' C20' -3.0(6) ?
C24' O6' C21' C22' 177.2(4) ?
C19' C20' C21' O6' 177.8(4) ?
C19' C20' C21' C22' -2.3(6) ?
O6' C21' C22' C23' -177.8(4) ?
C20' C21' C22' C23' 2.4(6) ?
C21' C22' C23' C18' -0.9(6) ?
C19' C18' C23' C22' -0.6(5) ?
C11' C18' C23' C22' -177.1(3) ?
O5' C11' C25' C30' -20.2(5) ?
C12' C11' C25' C30' -137.1(4) ?
C18' C11' C25' C30' 97.9(4) ?
O5' C11' C25' C26' 156.4(4) ?
C12' C11' C25' C26' 39.5(5) ?
C18' C11' C25' C26' -85.4(5) ?
C30' C25' C26' C27' 4.1(7) ?
C11' C25' C26' C27' -172.7(4) ?
C25' C26' C27' C28' 1.2(8) ?
C31' O7' C28' C29' 6.2(9) ?
C31' O7' C28' C27' -175.6(6) ?
C26' C27' C28' C29' -5.2(8) ?
C26' C27' C28' O7' 176.5(5) ?
O7' C28' C29' C30' -178.0(5) ?
C27' C28' C29' C30' 3.9(8) ?
C26' C25' C30' C29' -5.5(7) ?
C11' C25' C30' C29' 171.3(4) ?
C28' C29' C30' C25' 1.6(7) ?
C65 O15 C63 C64 178.8(13) ?
C63 O15 C65 O16 6(2) ?
C63 O15 C65 C66 -170.2(16) ?
